data_7228816
loop_
_publ_author_name
'Hojamberdiev, Mirabbos'
'Bekheet, Maged F.'
'Hart, Judy N.'
'Vequizo, Junie Jhon M.'
'Yamakata, Akira'
'Yubuta, Kunio'
'Gurlo, Aleksander'
'Hasegawa, Masashi'
'Domen, Kazunari'
'Teshima, Katsuya'

_publ_section_title
;
 Elucidating the Impact of A-Site Cation Change on Photocatalytic H2 and
 O2 Evolution Activities of Perovskite-Type LnTaON2 (Ln = La and Pr)
;
_journal_name_full 'Phys. Chem. Chem. Phys.'
_journal_paper_doi 10.1039/C7CP03714G
_journal_year 2017
_chemical_formula_moiety 'La1 N2 O1 Ta1'
_chemical_formula_structural 'La Ta O N2'
_chemical_formula_sum 'La N2 O Ta'
_chemical_formula_weight 363.88
_chemical_name_systematic 'Tantalum Lanthanum Dinitride Oxide'
_space_group_IT_number 74
_symmetry_cell_setting orthorhombic
_symmetry_Int_Tables_number 74
_symmetry_space_group_name_Hall '-I 2b 2'
_symmetry_space_group_name_H-M 'I m m a'
_audit_creation_date 2016/06/07
_audit_update_record
;
2017-05-26 deposited with the CCDC.
2017-07-31 downloaded from the CCDC.
;
_cell_angle_alpha 90.00000
_cell_angle_beta 90.00000
_cell_angle_gamma 90.00000
_cell_formula_units_Z 4
_cell_length_a 5.70714(16)
_cell_length_b 8.0548(2)
_cell_length_c 5.74023(18)
_cell_measurement_pressure 0
_cell_measurement_reflns_used 314
_cell_measurement_temperature 298
_cell_measurement_theta_max 59.96
_cell_measurement_theta_min 9.45
_cell_volume 263.878(13)
_computing_structure_refinement 'Fullprof suite (2015)'
_diffrn_ambient_pressure '1.0 atm'
_diffrn_ambient_temperature 298
_diffrn_measurement_device_type 'Rigaku MiniFlex'
_diffrn_radiation_probe x-ray
_diffrn_radiation_type 'Cu K\a~1,2~'
_diffrn_source 'sealed X-ray tube'
_exptl_crystal_density_diffrn 9.159
_pd_calc_method 'Rietveld Refinement'
_pd_meas_number_of_points 11495
_pd_proc_2theta_range_inc 0.01
_pd_proc_2theta_range_max 120.0
_pd_proc_2theta_range_min 15.0
_refine_ls_R_factor_all 0.025
_cod_data_source_file c7cp03714g2.cif
_cod_data_source_block 00000000-ICSD
_cod_original_cell_volume 263.88(1)
_cod_original_formula_sum 'La1 N2 O1 Ta1'
_cod_database_code 7228816

loop_
_space_group_symop_id
_space_group_symop_operation_xyz
1 x,y,z
2 x+1/2,-y+1/2,-z+1/2
3 -x+1/2,y,-z+1/2
4 -x,-y+1/2,z
5 -x,-y,-z
6 -x+1/2,y+1/2,z+1/2
7 x+1/2,-y,z+1/2
8 x,y+1/2,-z
9 x+1/2,y+1/2,z+1/2
10 x,-y,-z
11 -x,y+1/2,-z
12 -x+1/2,-y,z+1/2
13 -x+1/2,-y+1/2,-z+1/2
14 -x,y,z
15 x,-y+1/2,z
16 x+1/2,y,-z+1/2

loop_
_atom_site_label
_atom_site_type_symbol
_atom_site_symmetry_multiplicity
_atom_site_Wyckoff_symbol
_atom_site_fract_x
_atom_site_fract_y
_atom_site_fract_z
_atom_site_U_iso_or_equiv
_atom_site_occupancy
_atom_site_attached_hydrogens
_atom_site_adp_type
Ta1 Ta 4 b 0.00000 0.00000 0.00000 0.0116(3) 1.00000 0 Uiso
La1 La 4 c 0.00000 0.25000 0.50000 0.0143(4) 1.00000 0 Uiso
O1 O 4 c 0.00000 0.25000 0.069(6) 0.01(1) 0.33333 0 Uiso
N1 N 4 c 0.00000 0.25000 0.069(6) 0.01(1) 0.66667 0 Uiso
O2 O 8 d 0.25000 0.965(3) 0.25000 0.029(8) 0.33333 0 Uiso
N2 N 8 d 0.25000 0.965(3) 0.25000 0.029(8) 0.66667 0 Uiso

loop_
_atom_type_symbol
_atom_type_oxidation_number
N -3
O -2
La 3
Ta 5

loop_
_diffrn_radiation_wavelength
_diffrn_radiation_wavelength_wt
_diffrn_radiation_wavelength_id
1.54056 1.0 1
1.54439 0.4970 2
